data_2237985
loop_
_publ_author_name
'Srinivasan, Thothadri'
'Senthilkumar, Govindaraj'
'Manikandan, Haridoss'
'Gopalakrishnan, Mannathusamy'
'Velmurugan, Devadasan'

_publ_section_title
;
 3-(4-Chlorophenyl)-1-cyclopropyl-2-(2-fluorophenyl)-5-phenylpentane-1,5-dione
;
_journal_coeditor_code PV2628
_journal_issue 5
_journal_name_full 'Acta Crystallographica Section E'
_journal_page_first o816
_journal_paper_doi 10.1107/S1600536813011276
_journal_volume 69
_journal_year 2013
_chemical_formula_iupac 'C26 H22 Cl F O2'
_chemical_formula_moiety 'C26 H22 Cl F O2'
_chemical_formula_sum 'C26 H22 Cl F O2'
_chemical_formula_weight 420.89
_chemical_name_systematic
;
3-(4-Chlorophenyl)-1-cyclopropyl-2-(2-fluorophenyl)-5-phenylpentane-1,5-dione
;
_space_group_IT_number 15
_symmetry_cell_setting monoclinic
_symmetry_space_group_name_Hall '-C 2yc'
_symmetry_space_group_name_H-M 'C 1 2/c 1'
_atom_sites_solution_hydrogens geom
_atom_sites_solution_primary direct
_atom_sites_solution_secondary difmap
_audit_creation_method SHELXL-97
_cell_angle_alpha 90.00
_cell_angle_beta 92.903(2)
_cell_angle_gamma 90.00
_cell_formula_units_Z 8
_cell_length_a 40.0712(18)
_cell_length_b 5.6840(2)
_cell_length_c 18.6470(8)
_cell_measurement_reflns_used 5298
_cell_measurement_temperature 293(2)
_cell_measurement_theta_max 28.35
_cell_measurement_theta_min 2.04
_cell_volume 4241.7(3)
_computing_cell_refinement 'SAINT (Bruker, 2008)'
_computing_data_collection 'APEX2 (Bruker, 2008)'
_computing_data_reduction 'SAINT (Bruker, 2008)'
_computing_molecular_graphics 'ORTEP-3 for Windows (Farrugia, 2012)'
_computing_publication_material 'SHELXL97 (Sheldrick, 2008) and PLATON (Spek, 2009)'
_computing_structure_refinement 'SHELXL97 (Sheldrick, 2008)'
_computing_structure_solution 'SHELXS97 (Sheldrick, 2008)'
_diffrn_ambient_temperature 293(2)
_diffrn_measured_fraction_theta_full 0.998
_diffrn_measured_fraction_theta_max 0.998
_diffrn_measurement_device_type 'Bruker SMART APEXII area-detector'
_diffrn_measurement_method '\w and \f scans'
_diffrn_radiation_monochromator graphite
_diffrn_radiation_source 'fine-focus sealed tube'
_diffrn_radiation_type MoK\a
_diffrn_radiation_wavelength 0.71073
_diffrn_reflns_av_R_equivalents 0.0326
_diffrn_reflns_av_sigmaI/netI 0.0325
_diffrn_reflns_limit_h_max 46
_diffrn_reflns_limit_h_min -53
_diffrn_reflns_limit_k_max 7
_diffrn_reflns_limit_k_min -6
_diffrn_reflns_limit_l_max 24
_diffrn_reflns_limit_l_min -24
_diffrn_reflns_number 20059
_diffrn_reflns_theta_full 28.35
_diffrn_reflns_theta_max 28.35
_diffrn_reflns_theta_min 2.04
_diffrn_standards_number 0
_exptl_absorpt_coefficient_mu 0.209
_exptl_absorpt_correction_T_max 0.9594
_exptl_absorpt_correction_T_min 0.9400
_exptl_absorpt_correction_type multi-scan
_exptl_absorpt_process_details '(<i>SADABS</i>; Bruker, 2008)'
_exptl_crystal_colour Colourless
_exptl_crystal_density_diffrn 1.318
_exptl_crystal_density_method 'not measured'
_exptl_crystal_description Block
_exptl_crystal_F_000 1760
_exptl_crystal_size_max 0.30
_exptl_crystal_size_mid 0.25
_exptl_crystal_size_min 0.20
_refine_diff_density_max 0.295
_refine_diff_density_min -0.413
_refine_ls_extinction_method none
_refine_ls_goodness_of_fit_ref 1.015
_refine_ls_hydrogen_treatment constr
_refine_ls_matrix_type full
_refine_ls_number_parameters 299
_refine_ls_number_reflns 5298
_refine_ls_number_restraints 40
_refine_ls_restrained_S_all 1.026
_refine_ls_R_factor_all 0.0770
_refine_ls_R_factor_gt 0.0440
_refine_ls_shift/su_max 0.000
_refine_ls_shift/su_mean 0.000
_refine_ls_structure_factor_coef Fsqd
_refine_ls_weighting_details 'calc w=1/[\s^2^(Fo^2^)+(0.0482P)^2^+2.4951P] where P=(Fo^2^+2Fc^2^)/3'
_refine_ls_weighting_scheme calc
_refine_ls_wR_factor_gt 0.1071
_refine_ls_wR_factor_ref 0.1251
_reflns_number_gt 3397
_reflns_number_total 5298
_reflns_threshold_expression I>2sigma(I)
_cod_data_source_file pv2628.cif
_cod_data_source_block I
_cod_original_sg_symbol_H-M 'C 2/c'
_cod_database_code 2237985
_cod_database_fobs_code 2237985

loop_
_symmetry_equiv_pos_as_xyz
'x, y, z'
'-x, y, -z+1/2'
'x+1/2, y+1/2, z'
'-x+1/2, y+1/2, -z+1/2'
'-x, -y, -z'
'x, -y, z-1/2'
'-x+1/2, -y+1/2, -z'
'x+1/2, -y+1/2, z-1/2'

loop_
_atom_site_type_symbol
_atom_site_label
_atom_site_fract_x
_atom_site_fract_y
_atom_site_fract_z
_atom_site_U_iso_or_equiv
_atom_site_adp_type
_atom_site_calc_flag
_atom_site_refinement_flags
_atom_site_occupancy
_atom_site_symmetry_multiplicity
_atom_site_disorder_assembly
_atom_site_disorder_group
C C1 0.4715(2) 0.5122(16) 0.0640(6) 0.096(2) Uani d PDU 0.64(2) 1 A 1
H H1A 0.4709 0.3917 0.0272 0.115 Uiso calc PR 0.64(2) 1 A 1
H H1B 0.4770 0.6687 0.0476 0.115 Uiso calc PR 0.64(2) 1 A 1
C C2 0.48333(18) 0.4440(17) 0.1374(7) 0.087(2) Uani d PDU 0.64(2) 1 A 1
H H2A 0.4962 0.5588 0.1656 0.104 Uiso calc PR 0.64(2) 1 A 1
H H2B 0.4901 0.2820 0.1452 0.104 Uiso calc PR 0.64(2) 1 A 1
C C3 0.44683(13) 0.4917(11) 0.1227(6) 0.061(2) Uani d PDU 0.64(2) 1 A 1
H H3 0.4378 0.6380 0.1417 0.074 Uiso calc PR 0.64(2) 1 A 1
C C1' 0.4818(4) 0.455(3) 0.0871(9) 0.095(3) Uani d PDU 0.36(2) 1 A 2
H H1'1 0.4849 0.3187 0.0568 0.114 Uiso calc PR 0.36(2) 1 A 2
H H1'2 0.4923 0.5981 0.0711 0.114 Uiso calc PR 0.36(2) 1 A 2
C C2' 0.4808(4) 0.416(3) 0.1652(9) 0.082(3) Uani d PDU 0.36(2) 1 A 2
H H2'1 0.4908 0.5347 0.1968 0.098 Uiso calc PR 0.36(2) 1 A 2
H H2'2 0.4834 0.2555 0.1826 0.098 Uiso calc PR 0.36(2) 1 A 2
C C3' 0.4489(3) 0.477(2) 0.1234(11) 0.076(4) Uani d PDU 0.36(2) 1 A 2
H H3' 0.4405 0.6375 0.1296 0.092 Uiso calc PR 0.36(2) 1 A 2
C C4 0.42390(4) 0.2929(3) 0.11268(8) 0.0460(4) Uani d D 1 1 . .
C C5 0.38759(4) 0.3590(3) 0.09542(8) 0.0401(4) Uani d . 1 1 A .
H H5 0.3872 0.5188 0.0757 0.048 Uiso calc R 1 1 . .
C C6 0.36916(4) 0.3639(3) 0.16514(8) 0.0402(4) Uani d . 1 1 . .
C C7 0.37293(5) 0.1868(3) 0.21654(8) 0.0471(4) Uani d . 1 1 A .
H H7 0.3867 0.0594 0.2079 0.057 Uiso calc R 1 1 . .
C C8 0.35657(5) 0.1965(4) 0.28028(9) 0.0538(5) Uani d . 1 1 . .
H H8 0.3593 0.0755 0.3136 0.065 Uiso calc R 1 1 A .
C C9 0.33630(5) 0.3840(4) 0.29427(9) 0.0548(5) Uani d . 1 1 A .
H H9 0.3255 0.3907 0.3372 0.066 Uiso calc R 1 1 . .
C C10 0.33198(5) 0.5618(3) 0.24466(10) 0.0539(5) Uani d . 1 1 . .
H H10 0.3184 0.6900 0.2536 0.065 Uiso calc R 1 1 A .
C C11 0.34822(5) 0.5464(3) 0.18149(9) 0.0460(4) Uani d . 1 1 A .
C C12 0.37113(4) 0.1936(3) 0.03779(8) 0.0412(4) Uani d . 1 1 . .
H H12 0.3693 0.0370 0.0592 0.049 Uiso calc R 1 1 A .
C C13 0.39268(4) 0.1719(3) -0.02688(8) 0.0396(4) Uani d . 1 1 A .
C C14 0.39404(5) 0.3478(3) -0.07800(9) 0.0483(4) Uani d . 1 1 . .
H H14 0.3815 0.4839 -0.0730 0.058 Uiso calc R 1 1 A .
C C15 0.41382(5) 0.3247(4) -0.13672(9) 0.0547(5) Uani d . 1 1 A .
H H15 0.4143 0.4434 -0.1710 0.066 Uiso calc R 1 1 . .
C C16 0.43258(5) 0.1254(4) -0.14354(9) 0.0512(4) Uani d . 1 1 . .
C C17 0.43202(5) -0.0512(4) -0.09335(10) 0.0568(5) Uani d . 1 1 A .
H H17 0.4450 -0.1854 -0.0981 0.068 Uiso calc R 1 1 . .
C C18 0.41202(5) -0.0269(3) -0.03580(10) 0.0524(4) Uani d . 1 1 . .
H H18 0.4115 -0.1472 -0.0021 0.063 Uiso calc R 1 1 A .
C C19 0.33593(4) 0.2781(3) 0.01664(9) 0.0471(4) Uani d . 1 1 A .
H H19A 0.3234 0.2913 0.0596 0.056 Uiso calc R 1 1 . .
H H19B 0.3373 0.4340 -0.0042 0.056 Uiso calc R 1 1 . .
C C20 0.31696(4) 0.1198(3) -0.03613(9) 0.0462(4) Uani d . 1 1 . .
C C21 0.28700(4) 0.2161(3) -0.07669(8) 0.0440(4) Uani d . 1 1 A .
C C22 0.27314(5) 0.0884(4) -0.13424(10) 0.0583(5) Uani d . 1 1 . .
H H22 0.2830 -0.0523 -0.1473 0.070 Uiso calc R 1 1 A .
C C23 0.24508(5) 0.1663(5) -0.17219(12) 0.0718(6) Uani d . 1 1 A .
H H23 0.2364 0.0797 -0.2111 0.086 Uiso calc R 1 1 . .
C C24 0.22983(5) 0.3707(4) -0.15316(12) 0.0690(6) Uani d . 1 1 . .
H H24 0.2104 0.4207 -0.1782 0.083 Uiso calc R 1 1 A .
C C25 0.24318(5) 0.5017(4) -0.09711(12) 0.0663(6) Uani d . 1 1 A .
H H25 0.2330 0.6416 -0.0845 0.080 Uiso calc R 1 1 . .
C C26 0.27181(5) 0.4263(4) -0.05916(11) 0.0567(5) Uani d . 1 1 . .
H H26 0.2809 0.5174 -0.0216 0.068 Uiso calc R 1 1 A .
O O1 0.43244(4) 0.0882(2) 0.11642(7) 0.0627(4) Uani d . 1 1 A .
O O2 0.32562(4) -0.0827(2) -0.04499(8) 0.0632(4) Uani d . 1 1 A .
F F1 0.34265(3) 0.72072(19) 0.13225(6) 0.0685(3) Uani d . 1 1 . .
Cl Cl1 0.456570(16) 0.08923(13) -0.21778(3) 0.0826(2) Uani d . 1 1 A .

loop_
_atom_site_aniso_label
_atom_site_aniso_U_11
_atom_site_aniso_U_22
_atom_site_aniso_U_33
_atom_site_aniso_U_12
_atom_site_aniso_U_13
_atom_site_aniso_U_23
C1 0.059(3) 0.113(4) 0.118(4) -0.011(3) 0.019(3) 0.030(3)
C2 0.049(3) 0.104(4) 0.106(5) -0.015(2) -0.001(4) 0.000(5)
C3 0.044(3) 0.055(3) 0.084(4) -0.008(3) 0.002(3) -0.013(3)
C1' 0.069(6) 0.128(7) 0.091(6) -0.017(5) 0.018(5) 0.026(6)
C2' 0.060(5) 0.107(6) 0.078(6) -0.021(4) 0.000(5) 0.006(5)
C3' 0.062(7) 0.094(8) 0.074(7) -0.012(6) 0.005(6) 0.003(6)
C4 0.0513(10) 0.0538(11) 0.0331(7) -0.0001(9) 0.0035(7) -0.0024(7)
C5 0.0479(9) 0.0374(8) 0.0352(7) -0.0046(7) 0.0027(6) 0.0009(6)
C6 0.0447(9) 0.0410(9) 0.0345(7) -0.0061(7) -0.0004(6) -0.0028(7)
C7 0.0522(10) 0.0487(10) 0.0404(8) 0.0009(8) 0.0019(7) 0.0019(7)
C8 0.0603(11) 0.0629(12) 0.0381(8) -0.0090(10) 0.0010(8) 0.0072(8)
C9 0.0550(11) 0.0699(13) 0.0403(9) -0.0131(10) 0.0094(8) -0.0109(9)
C10 0.0535(11) 0.0524(11) 0.0566(10) -0.0019(9) 0.0094(8) -0.0145(9)
C11 0.0534(10) 0.0403(9) 0.0444(8) -0.0045(8) 0.0015(7) -0.0017(7)
C12 0.0506(10) 0.0390(8) 0.0343(7) -0.0064(7) 0.0032(6) 0.0005(6)
C13 0.0449(9) 0.0397(9) 0.0341(7) -0.0055(7) 0.0001(6) 0.0002(6)
C14 0.0578(11) 0.0458(10) 0.0415(8) 0.0020(8) 0.0034(7) 0.0048(7)
C15 0.0659(12) 0.0577(11) 0.0409(9) -0.0092(10) 0.0057(8) 0.0086(8)
C16 0.0481(10) 0.0661(12) 0.0398(8) -0.0115(9) 0.0062(7) -0.0094(8)
C17 0.0609(12) 0.0533(11) 0.0567(10) 0.0063(9) 0.0078(9) -0.0075(9)
C18 0.0680(12) 0.0433(10) 0.0464(9) 0.0020(9) 0.0073(8) 0.0044(8)
C19 0.0477(10) 0.0527(10) 0.0410(8) -0.0043(8) 0.0044(7) -0.0070(8)
C20 0.0484(10) 0.0488(10) 0.0417(8) -0.0093(8) 0.0064(7) -0.0020(8)
C21 0.0423(9) 0.0481(10) 0.0423(8) -0.0095(8) 0.0079(7) 0.0012(7)
C22 0.0518(11) 0.0647(12) 0.0581(11) -0.0049(9) 0.0001(9) -0.0122(10)
C23 0.0571(13) 0.0924(17) 0.0646(13) -0.0050(12) -0.0094(10) -0.0107(12)
C24 0.0518(12) 0.0860(16) 0.0686(13) -0.0023(12) -0.0044(10) 0.0138(12)
C25 0.0580(13) 0.0586(12) 0.0831(14) 0.0038(10) 0.0100(11) 0.0095(11)
C26 0.0561(12) 0.0543(11) 0.0599(11) -0.0073(9) 0.0043(9) -0.0038(9)
O1 0.0640(9) 0.0567(9) 0.0663(8) 0.0095(7) -0.0058(7) -0.0002(7)
O2 0.0662(9) 0.0488(8) 0.0732(9) -0.0011(7) -0.0107(7) -0.0074(7)
F1 0.0872(8) 0.0500(6) 0.0693(7) 0.0144(6) 0.0138(6) 0.0116(6)
Cl1 0.0771(4) 0.1152(5) 0.0580(3) -0.0121(3) 0.0268(3) -0.0149(3)

loop_
_atom_type_symbol
_atom_type_description
_atom_type_scat_dispersion_real
_atom_type_scat_dispersion_imag
_atom_type_scat_source
C C 0.0033 0.0016 'International Tables Vol C Tables 4.2.6.8 and 6.1.1.4'
H H 0.0000 0.0000 'International Tables Vol C Tables 4.2.6.8 and 6.1.1.4'
O O 0.0106 0.0060 'International Tables Vol C Tables 4.2.6.8 and 6.1.1.4'
F F 0.0171 0.0103 'International Tables Vol C Tables 4.2.6.8 and 6.1.1.4'
Cl Cl 0.1484 0.1585 'International Tables Vol C Tables 4.2.6.8 and 6.1.1.4'

loop_
_geom_angle_atom_site_label_1
_geom_angle_atom_site_label_2
_geom_angle_atom_site_label_3
_geom_angle
C2 C1 C3 60.1(3)
C2 C1 H1A 117.8
C3 C1 H1A 117.8
C2 C1 H1B 117.8
C3 C1 H1B 117.8
H1A C1 H1B 114.9
C1 C2 C3 61.2(3)
C1 C2 H2A 117.6
C3 C2 H2A 117.6
C1 C2 H2B 117.6
C3 C2 H2B 117.6
H2A C2 H2B 114.8
C4 C3 C2 119.0(6)
C4 C3 C1 113.3(6)
C2 C3 C1 58.6(3)
C4 C3 H3 117.5
C2 C3 H3 117.5
C1 C3 H3 117.5
C2' C1' C3' 60.4(4)
C2' C1' H1'1 117.7
C3' C1' H1'1 117.7
C2' C1' H1'2 117.7
C3' C1' H1'2 117.7
H1'1 C1' H1'2 114.9
C1' C2' C3' 61.2(4)
C1' C2' H2'1 117.7
C3' C2' H2'1 117.7
C1' C2' H2'2 117.7
C3' C2' H2'2 117.7
H2'1 C2' H2'2 114.8
C4 C3' C2' 117.6(13)
C4 C3' C1' 119.1(10)
C2' C3' C1' 58.4(4)
C4 C3' H3' 116.4
C2' C3' H3' 116.4
C1' C3' H3' 116.4
O1 C4 C3' 119.4(7)
O1 C4 C3 124.0(3)
O1 C4 C5 120.85(16)
C3' C4 C5 119.7(7)
C3 C4 C5 115.1(3)
C4 C5 C6 108.84(12)
C4 C5 C12 111.47(14)
C6 C5 C12 113.19(13)
C4 C5 H5 107.7
C6 C5 H5 107.7
C12 C5 H5 107.7
C11 C6 C7 115.96(15)
C11 C6 C5 121.87(14)
C7 C6 C5 122.16(15)
C8 C7 C6 121.44(17)
C8 C7 H7 119.3
C6 C7 H7 119.3
C9 C8 C7 120.20(17)
C9 C8 H8 119.9
C7 C8 H8 119.9
C8 C9 C10 119.89(16)
C8 C9 H9 120.1
C10 C9 H9 120.1
C9 C10 C11 118.67(17)
C9 C10 H10 120.7
C11 C10 H10 120.7
F1 C11 C10 117.53(16)
F1 C11 C6 118.65(14)
C10 C11 C6 123.81(16)
C19 C12 C13 112.05(13)
C19 C12 C5 110.16(13)
C13 C12 C5 111.07(13)
C19 C12 H12 107.8
C13 C12 H12 107.8
C5 C12 H12 107.8
C18 C13 C14 117.70(15)
C18 C13 C12 120.29(14)
C14 C13 C12 122.00(15)
C13 C14 C15 121.21(17)
C13 C14 H14 119.4
C15 C14 H14 119.4
C16 C15 C14 119.26(17)
C16 C15 H15 120.4
C14 C15 H15 120.4
C15 C16 C17 120.91(16)
C15 C16 Cl1 120.03(15)
C17 C16 Cl1 119.04(16)
C16 C17 C18 119.19(18)
C16 C17 H17 120.4
C18 C17 H17 120.4
C17 C18 C13 121.73(17)
C17 C18 H18 119.1
C13 C18 H18 119.1
C20 C19 C12 114.19(15)
C20 C19 H19A 108.7
C12 C19 H19A 108.7
C20 C19 H19B 108.7
C12 C19 H19B 108.7
H19A C19 H19B 107.6
O2 C20 C21 120.46(16)
O2 C20 C19 121.01(17)
C21 C20 C19 118.53(15)
C26 C21 C22 118.03(17)
C26 C21 C20 123.26(16)
C22 C21 C20 118.70(16)
C23 C22 C21 121.0(2)
C23 C22 H22 119.5
C21 C22 H22 119.5
C24 C23 C22 120.4(2)
C24 C23 H23 119.8
C22 C23 H23 119.8
C23 C24 C25 119.8(2)
C23 C24 H24 120.1
C25 C24 H24 120.1
C24 C25 C26 120.2(2)
C24 C25 H25 119.9
C26 C25 H25 119.9
C25 C26 C21 120.50(19)
C25 C26 H26 119.7
C21 C26 H26 119.7

loop_
_geom_bond_atom_site_label_1
_geom_bond_atom_site_label_2
_geom_bond_distance
C1 C2 1.476(7)
C1 C3 1.515(7)
C1 H1A 0.9700
C1 H1B 0.9700
C2 C3 1.499(5)
C2 H2A 0.9700
C2 H2B 0.9700
C3 C4 1.463(4)
C3 H3 0.9800
C1' C2' 1.475(9)
C1' C3' 1.516(8)
C1' H1'1 0.9700
C1' H1'2 0.9700
C2' C3' 1.505(9)
C2' H2'1 0.9700
C2' H2'2 0.9700
C3' C4 1.458(7)
C3' H3' 0.9800
C4 O1 1.214(2)
C4 C5 1.521(2)
C5 C6 1.528(2)
C5 C12 1.550(2)
C5 H5 0.9800
C6 C11 1.378(2)
C6 C7 1.393(2)
C7 C8 1.387(2)
C7 H7 0.9300
C8 C9 1.373(3)
C8 H8 0.9300
C9 C10 1.375(3)
C9 H9 0.9300
C10 C11 1.377(2)
C10 H10 0.9300
C11 F1 1.3615(19)
C12 C19 1.523(2)
C12 C13 1.524(2)
C12 H12 0.9800
C13 C18 1.385(2)
C13 C14 1.384(2)
C14 C15 1.390(2)
C14 H14 0.9300
C15 C16 1.369(3)
C15 H15 0.9300
C16 C17 1.373(3)
C16 Cl1 1.7371(17)
C17 C18 1.379(3)
C17 H17 0.9300
C18 H18 0.9300
C19 C20 1.510(2)
C19 H19A 0.9700
C19 H19B 0.9700
C20 O2 1.216(2)
C20 C21 1.491(2)
C21 C26 1.387(3)
C21 C22 1.388(2)
C22 C23 1.372(3)
C22 H22 0.9300
C23 C24 1.368(3)
C23 H23 0.9300
C24 C25 1.370(3)
C24 H24 0.9300
C25 C26 1.385(3)
C25 H25 0.9300
C26 H26 0.9300

loop_
_geom_hbond_atom_site_label_D
_geom_hbond_atom_site_label_H
_geom_hbond_atom_site_label_A
_geom_hbond_site_symmetry_A
_geom_hbond_distance_DH
_geom_hbond_distance_HA
_geom_hbond_distance_DA
_geom_hbond_angle_DHA
C12 H12 F1 1_545 0.98 2.52 3.440(2) 155
C5 H5 F1 . 0.98 2.41 2.840(2) 106
C7 H7 O1 . 0.93 2.57 3.152(2) 121

loop_
_geom_torsion_atom_site_label_1
_geom_torsion_atom_site_label_2
_geom_torsion_atom_site_label_3
_geom_torsion_atom_site_label_4
_geom_torsion
C1 C2 C3 C4 101.0(8)
C2 C1 C3 C4 -110.8(7)
C1' C2' C3' C4 108.8(13)
C2' C1' C3' C4 -106.3(17)
C2' C3' C4 O1 -23(2)
C1' C3' C4 O1 44(2)
C2' C3' C4 C3 155(17)
C1' C3' C4 C3 -138(17)
C2' C3' C4 C5 158.4(12)
C1' C3' C4 C5 -134.2(14)
C2 C3 C4 O1 1.1(11)
C1 C3 C4 O1 66.9(9)
C2 C3 C4 C3' -1(15)
C1 C3 C4 C3' 64(15)
C2 C3 C4 C5 -177.9(7)
C1 C3 C4 C5 -112.0(7)
O1 C4 C5 C6 86.48(19)
C3' C4 C5 C6 -94.9(9)
C3 C4 C5 C6 -94.5(5)
O1 C4 C5 C12 -39.1(2)
C3' C4 C5 C12 139.6(9)
C3 C4 C5 C12 139.9(5)
C4 C5 C6 C11 133.68(16)
C12 C5 C6 C11 -101.78(18)
C4 C5 C6 C7 -45.1(2)
C12 C5 C6 C7 79.41(19)
C11 C6 C7 C8 -0.3(2)
C5 C6 C7 C8 178.58(15)
C6 C7 C8 C9 -0.5(3)
C7 C8 C9 C10 0.6(3)
C8 C9 C10 C11 0.2(3)
C9 C10 C11 F1 177.85(16)
C9 C10 C11 C6 -1.1(3)
C7 C6 C11 F1 -177.82(15)
C5 C6 C11 F1 3.3(2)
C7 C6 C11 C10 1.1(3)
C5 C6 C11 C10 -177.77(16)
C4 C5 C12 C19 -174.70(13)
C6 C5 C12 C19 62.20(17)
C4 C5 C12 C13 -49.96(18)
C6 C5 C12 C13 -173.05(13)
C19 C12 C13 C18 -133.75(17)
C5 C12 C13 C18 102.58(18)
C19 C12 C13 C14 46.9(2)
C5 C12 C13 C14 -76.75(19)
C18 C13 C14 C15 0.7(3)
C12 C13 C14 C15 -179.92(16)
C13 C14 C15 C16 -0.8(3)
C14 C15 C16 C17 0.1(3)
C14 C15 C16 Cl1 178.20(14)
C15 C16 C17 C18 0.6(3)
Cl1 C16 C17 C18 -177.55(15)
C16 C17 C18 C13 -0.6(3)
C14 C13 C18 C17 -0.1(3)
C12 C13 C18 C17 -179.41(17)
C13 C12 C19 C20 59.33(19)
C5 C12 C19 C20 -176.48(13)
C12 C19 C20 O2 18.5(2)
C12 C19 C20 C21 -162.26(14)
O2 C20 C21 C26 166.47(17)
C19 C20 C21 C26 -12.7(2)
O2 C20 C21 C22 -12.5(3)
C19 C20 C21 C22 168.31(16)
C26 C21 C22 C23 -0.6(3)
C20 C21 C22 C23 178.36(19)
C21 C22 C23 C24 -1.1(3)
C22 C23 C24 C25 1.8(3)
C23 C24 C25 C26 -0.8(3)
C24 C25 C26 C21 -1.0(3)
C22 C21 C26 C25 1.7(3)
C20 C21 C26 C25 -177.30(17)
